data_7061114
loop_
_publ_author_name
'Todorova, Stanislava E.'
'Rusew, Rusi I.'
'Petkova, Zhanina S.'
'Shivachev, Boris L.'
'Nikolova, Rositsa P.'
'Kurteva, Vanya B.'

_publ_section_title
;
 Acylpyrazolones possessing a heterocyclic moiety in the acyl fragment:
 intramolecular vs. intermolecular zwitterionic structures
;
_journal_issue 3
_journal_name_full 'New Journal of Chemistry'
_journal_page_first 1080
_journal_page_last 1086
_journal_paper_doi 10.1039/D1NJ05458A
_journal_volume 46
_journal_year 2022
_chemical_formula_moiety 'C13 H10 Cl Cs N2 O5'
_chemical_formula_sum 'C13 H10 Cl Cs N2 O5'
_chemical_formula_weight 442.59
_space_group_crystal_system orthorhombic
_space_group_IT_number 43
_space_group_name_Hall 'F 2 -2d'
_space_group_name_H-M_alt 'F d d 2'
_atom_sites_solution_hydrogens geom
_audit_creation_date 2021-10-13
_audit_creation_method
;
Olex2 1.5
(compiled 2021.08.20 svn.r13c46975 for OlexSys, GUI svn.r6405)
;
_audit_update_record
;
2021-11-02 deposited with the CCDC.	2021-12-02 downloaded from the CCDC.
;
_cell_angle_alpha 90
_cell_angle_beta 90
_cell_angle_gamma 90
_cell_formula_units_Z 16
_cell_length_a 48.4669(10)
_cell_length_b 32.2650(5)
_cell_length_c 4.40930(10)
_cell_measurement_reflns_used 15288
_cell_measurement_temperature 290
_cell_measurement_theta_max 27.8460
_cell_measurement_theta_min 2.1020
_cell_volume 6895.2(2)
_computing_cell_refinement 'CrysAlisPro 1.171.41.117a (Rigaku OD, 2021)'
_computing_data_collection 'CrysAlisPro 1.171.41.117a (Rigaku OD, 2021)'
_computing_data_reduction 'CrysAlisPro 1.171.41.117a (Rigaku OD, 2021)'
_computing_molecular_graphics 'Olex2 1.5 (Dolomanov et al., 2009)'
_computing_publication_material 'Olex2 1.5 (Dolomanov et al., 2009)'
_computing_structure_refinement 'XL  (Sheldrick, 2008)'
_computing_structure_solution 'SHELXT 2014/5 (Sheldrick, 2014)'
_diffrn_ambient_temperature 290
_diffrn_measured_fraction_theta_full 0.996
_diffrn_measured_fraction_theta_max 0.996
_diffrn_measurement_details
;
List of Runs (angles in degrees, time in seconds):

  # Type    Start    End  Width  t~exp~   \w     \q     \k     \f   Frames
#--------------------------------------------------------------------------
  1  \f   -130.61  53.59   0.60   10.00  14.61  -8.96 -28.85    --   307
  2  \w   -104.62  19.58   0.60   10.00    --   -8.96 -59.25 -51.92  207
  3  \w   -104.62  19.58   0.60   10.00    --   -8.96 -59.25  92.08  207
  4  \w   -104.62  19.58   0.60   10.00    --   -8.96 -59.25 164.08  207
  5  \w   -104.62  19.58   0.60   10.00    --   -8.96 -59.25-123.92  207
;
_diffrn_measurement_device 'abstract diffractometer'
_diffrn_measurement_device_type 'Saxi-CrysAlisPro-abstract goniometer imported SAXI images'
_diffrn_measurement_method '\w and \f scans'
_diffrn_radiation_type MoK\a
_diffrn_radiation_wavelength 0.71073
_diffrn_reflns_av_R_equivalents 0.0437
_diffrn_reflns_av_unetI/netI 0.0185
_diffrn_reflns_Laue_measured_fraction_full 0.996
_diffrn_reflns_Laue_measured_fraction_max 0.996
_diffrn_reflns_limit_h_max 58
_diffrn_reflns_limit_h_min -58
_diffrn_reflns_limit_k_max 39
_diffrn_reflns_limit_k_min -36
_diffrn_reflns_limit_l_max 5
_diffrn_reflns_limit_l_min -5
_diffrn_reflns_number 33825
_diffrn_reflns_point_group_measured_fraction_full 0.997
_diffrn_reflns_point_group_measured_fraction_max 0.997
_diffrn_reflns_theta_full 25.242
_diffrn_reflns_theta_max 26.014
_diffrn_reflns_theta_min 1.516
_exptl_absorpt_coefficient_mu 2.324
_exptl_absorpt_correction_T_max 1.00000
_exptl_absorpt_correction_T_min 0.68581
_exptl_absorpt_correction_type multi-scan
_exptl_absorpt_process_details
;
CrysAlisPro 1.171.41.117a (Rigaku Oxford Diffraction, 2021)
Empirical absorption correction using spherical harmonics,
implemented in SCALE3 ABSPACK scaling algorithm.
;
_exptl_crystal_colour colourless
_exptl_crystal_colour_primary colourless
_exptl_crystal_density_diffrn 1.705
_exptl_crystal_description plate
_exptl_crystal_F_000 3424
_exptl_crystal_size_max 0.3
_exptl_crystal_size_mid 0.1
_exptl_crystal_size_min 0.05
_refine_diff_density_max 0.614
_refine_diff_density_min -0.375
_refine_diff_density_rms 0.057
_refine_ls_abs_structure_details
;
 Flack x determined using 1313 quotients [(I+)-(I-)]/[(I+)+(I-)]
 (Parsons, Flack and Wagner, Acta Cryst. B69 (2013) 249-259).
;
_refine_ls_abs_structure_Flack -0.015(10)
_refine_ls_extinction_method none
_refine_ls_goodness_of_fit_ref 1.136
_refine_ls_hydrogen_treatment constr
_refine_ls_matrix_type full
_refine_ls_number_parameters 200
_refine_ls_number_reflns 3406
_refine_ls_number_restraints 1
_refine_ls_restrained_S_all 1.136
_refine_ls_R_factor_all 0.0324
_refine_ls_R_factor_gt 0.0308
_refine_ls_shift/su_max 0.001
_refine_ls_shift/su_mean 0.000
_refine_ls_structure_factor_coef Fsqd
_refine_ls_weighting_details 'w=1/[\s^2^(Fo^2^)+(0.0232P)^2^+34.1559P] where P=(Fo^2^+2Fc^2^)/3'
_refine_ls_weighting_scheme calc
_refine_ls_wR_factor_gt 0.0724
_refine_ls_wR_factor_ref 0.0738
_reflns_Friedel_coverage 0.764
_reflns_Friedel_fraction_full 0.999
_reflns_Friedel_fraction_max 0.999
_reflns_number_gt 3270
_reflns_number_total 3406
_reflns_threshold_expression 'I > 2\s(I)'
_cod_data_source_file d1nj05458a2.cif
_cod_data_source_block mo_b_0144
_cod_depositor_comments 'Adding full bibliography for 7061108--7061121.cif.'
_cod_database_code 7061114
_shelx_shelxl_version_number 2018/3
_shelx_space_group_comment
;
The symmetry employed for this shelxl refinement is uniquely defined
by the following loop, which should always be used as a source of
symmetry information in preference to the above space-group names.
They are only intended as comments.
;
_shelx_estimated_absorpt_t_max 0.893
_shelx_estimated_absorpt_t_min 0.542
_olex2_refinement_description
;
1. Fixed Uiso
 At 1.2 times of:
  All C(H) groups, All C(H,H) groups
 At 1.5 times of:
  All C(H,H,H) groups
2.a Secondary CH2 refined with riding coordinates:
 C12(H12A,H12B)
2.b Aromatic/amide H refined with riding coordinates:
 C6(H6), C7(H7), C8(H8), C10(H10), C9(H9)
2.c Idealised Me refined as rotating group:
 C4(H4A,H4B,H4C)
;
_olex2_submission_special_instructions 'No special instructions were received'
_oxdiff_exptl_absorpt_empirical_details
;
Empirical correction (ABSPACK) includes:
- Absorption correction using spherical harmonics
- Frame scaling
;

loop_
_space_group_symop_operation_xyz
'x, y, z'
'-x, -y, z'
'x+1/4, -y+1/4, z+1/4'
'-x+1/4, y+1/4, z+1/4'
'x, y+1/2, z+1/2'
'-x, -y+1/2, z+1/2'
'x+1/4, -y+3/4, z+3/4'
'-x+1/4, y+3/4, z+3/4'
'x+1/2, y, z+1/2'
'-x+1/2, -y, z+1/2'
'x+3/4, -y+1/4, z+3/4'
'-x+3/4, y+1/4, z+3/4'
'x+1/2, y+1/2, z'
'-x+1/2, -y+1/2, z'
'x+3/4, -y+3/4, z+1/4'
'-x+3/4, y+3/4, z+1/4'

loop_
_atom_site_label
_atom_site_type_symbol
_atom_site_fract_x
_atom_site_fract_y
_atom_site_fract_z
_atom_site_U_iso_or_equiv
_atom_site_adp_type
_atom_site_occupancy
_atom_site_site_symmetry_order
_atom_site_calc_flag
_atom_site_refinement_flags_posn
_atom_site_refinement_flags_adp
_atom_site_refinement_flags_occupancy
_atom_site_disorder_assembly
_atom_site_disorder_group
Cs1 Cs 0.36717(2) 0.29665(2) -0.05280(7) 0.06142(14) Uani 1 1 d . . . . .
Cl1 Cl 0.34500(5) 0.45130(6) -0.0760(7) 0.0853(6) Uani 1 1 d . . . . .
O1 O 0.39347(8) 0.35129(12) 0.4364(15) 0.0550(10) Uani 1 1 d . . . . .
O11 O 0.39510(10) 0.48220(13) 0.1943(17) 0.0667(12) Uani 1 1 d . . . . .
N2 N 0.45385(11) 0.40489(17) 0.6352(16) 0.0581(15) Uani 1 1 d . . . . .
N1 N 0.43682(11) 0.36991(16) 0.6171(13) 0.0516(14) Uani 1 1 d . . . . .
C1 C 0.41215(11) 0.37751(17) 0.4697(17) 0.0446(12) Uani 1 1 d . . . . .
C3 C 0.43984(14) 0.4343(2) 0.5067(17) 0.0559(18) Uani 1 1 d . . . . .
C5 C 0.44679(12) 0.3321(2) 0.7411(17) 0.0506(15) Uani 1 1 d . . . . .
C2 C 0.41374(13) 0.42085(18) 0.3941(15) 0.0464(14) Uani 1 1 d . . . . .
C6 C 0.46715(14) 0.3338(2) 0.961(2) 0.0661(17) Uani 1 1 d . . . . .
H6 H 0.473732 0.359293 1.027518 0.079 Uiso 1 1 calc R U . . .
C7 C 0.47752(18) 0.2982(3) 1.079(2) 0.081(3) Uani 1 1 d . . . . .
H7 H 0.490926 0.299768 1.229478 0.097 Uiso 1 1 calc R U . . .
C11 C 0.39356(14) 0.44398(18) 0.2364(17) 0.0509(15) Uani 1 1 d . . . . .
C8 C 0.46872(16) 0.2597(2) 0.982(2) 0.070(2) Uani 1 1 d . . . . .
H8 H 0.476596 0.235587 1.058241 0.084 Uiso 1 1 calc R U . . .
C10 C 0.43708(15) 0.2941(2) 0.6445(18) 0.0586(17) Uani 1 1 d . . . . .
H10 H 0.423387 0.292735 0.497124 0.070 Uiso 1 1 calc R U . . .
C9 C 0.44779(17) 0.2581(2) 0.7677(18) 0.065(2) Uani 1 1 d . . . . .
H9 H 0.440888 0.232537 0.706238 0.078 Uiso 1 1 calc R U . . .
C50 C 0.2943(3) 0.3431(4) 0.367(4) 0.121(5) Uani 1 1 d . . . . .
O502 O 0.31631(19) 0.3285(3) 0.325(5) 0.236(11) Uani 1 1 d . . . . .
C4 C 0.45178(18) 0.4769(2) 0.483(3) 0.095(3) Uani 1 1 d . . . . .
H4A H 0.470374 0.476687 0.557814 0.142 Uiso 1 1 calc R U . . .
H4B H 0.440897 0.495799 0.601032 0.142 Uiso 1 1 calc R U . . .
H4C H 0.451732 0.485533 0.274566 0.142 Uiso 1 1 calc R U . . .
O503 O 0.2674(3) 0.3179(5) 0.300(5) 0.258(11) Uani 1 1 d . . . . .
C12 C 0.36947(15) 0.4196(2) 0.1086(17) 0.0591(17) Uani 1 1 d . . . . .
H12A H 0.360444 0.404742 0.272322 0.071 Uiso 1 1 calc R U . . .
H12B H 0.376400 0.399202 -0.034249 0.071 Uiso 1 1 calc R U . . .
O501 O 0.2896(3) 0.3840(5) 0.506(6) 0.298(11) Uani 1 1 d . . . . .

loop_
_atom_site_aniso_label
_atom_site_aniso_U_11
_atom_site_aniso_U_22
_atom_site_aniso_U_33
_atom_site_aniso_U_23
_atom_site_aniso_U_13
_atom_site_aniso_U_12
Cs1 0.0827(3) 0.0483(2) 0.0533(2) 0.0004(2) 0.0032(3) -0.0109(2)
Cl1 0.0796(13) 0.0723(12) 0.1040(17) 0.0175(15) -0.0293(14) 0.0107(9)
O1 0.053(2) 0.042(2) 0.071(3) 0.006(3) -0.012(3) -0.0046(18)
O11 0.090(3) 0.037(2) 0.073(3) 0.006(3) -0.014(4) 0.002(2)
N2 0.051(3) 0.046(3) 0.077(4) 0.000(3) -0.008(3) -0.005(2)
N1 0.049(3) 0.041(3) 0.065(4) 0.005(2) -0.006(2) -0.002(2)
C1 0.047(3) 0.040(3) 0.047(3) 0.003(3) 0.002(3) -0.001(2)
C3 0.059(4) 0.043(3) 0.065(5) -0.002(3) 0.000(3) -0.008(3)
C5 0.048(3) 0.051(3) 0.053(4) 0.007(3) 0.006(3) 0.006(3)
C2 0.050(3) 0.040(3) 0.050(4) 0.004(3) -0.003(3) 0.001(2)
C6 0.059(4) 0.069(4) 0.070(4) 0.009(5) -0.008(5) 0.000(3)
C7 0.065(5) 0.094(7) 0.084(6) 0.026(5) -0.013(4) 0.009(5)
C11 0.071(4) 0.036(3) 0.046(4) -0.003(3) 0.005(3) 0.006(3)
C8 0.071(5) 0.066(5) 0.075(5) 0.022(5) 0.020(5) 0.028(4)
C10 0.059(4) 0.050(4) 0.066(5) 0.005(3) 0.003(3) 0.003(3)
C9 0.072(5) 0.052(4) 0.071(6) 0.007(3) 0.017(4) 0.010(3)
C50 0.096(8) 0.083(7) 0.185(16) 0.011(8) 0.010(8) 0.015(6)
O502 0.104(6) 0.141(8) 0.46(3) 0.020(13) 0.088(12) 0.038(6)
C4 0.083(5) 0.050(4) 0.152(10) 0.014(6) -0.031(7) -0.022(4)
O503 0.216(13) 0.172(12) 0.39(3) 0.014(14) -0.042(17) -0.004(10)
C12 0.074(4) 0.047(4) 0.056(4) 0.004(3) -0.009(3) 0.009(3)
O501 0.258(15) 0.171(12) 0.47(3) -0.074(18) -0.07(2) 0.032(12)

loop_
_atom_type_symbol
_atom_type_description
_atom_type_scat_dispersion_real
_atom_type_scat_dispersion_imag
_atom_type_scat_source
C C 0.0033 0.0016 'International Tables Vol C Tables 4.2.6.8 and 6.1.1.4'
H H 0.0000 0.0000 'International Tables Vol C Tables 4.2.6.8 and 6.1.1.4'
Cl Cl 0.1484 0.1585 'International Tables Vol C Tables 4.2.6.8 and 6.1.1.4'
Cs Cs -0.3680 2.1192 'International Tables Vol C Tables 4.2.6.8 and 6.1.1.4'
N N 0.0061 0.0033 'International Tables Vol C Tables 4.2.6.8 and 6.1.1.4'
O O 0.0106 0.0060 'International Tables Vol C Tables 4.2.6.8 and 6.1.1.4'

loop_
_geom_angle_atom_site_label_1
_geom_angle_atom_site_label_2
_geom_angle_atom_site_label_3
_geom_angle
_geom_angle_site_symmetry_1
_geom_angle_site_symmetry_3
_geom_angle_publ_flag
Cs1 Cs1 Cs1 180.0 1_556 1_554 ?
Cl1 Cs1 Cs1 105.60(4) 16_545 1_554 ?
Cl1 Cs1 Cs1 74.39(4) 16_545 1_556 ?
O1 Cs1 Cs1 134.76(10) . 1_554 ?
O1 Cs1 Cs1 44.01(9) 1_554 1_554 ?
O1 Cs1 Cs1 45.24(10) . 1_556 ?
O1 Cs1 Cs1 135.99(9) 1_554 1_556 ?
O1 Cs1 Cl1 94.68(9) . 16_545 ?
O1 Cs1 Cl1 117.29(9) 1_554 16_545 ?
O1 Cs1 O1 90.75(10) . 1_554 ?
O1 Cs1 O11 165.99(12) . 16_544 ?
O1 Cs1 O11 88.16(16) . 16_545 ?
O1 Cs1 C10 50.98(13) 1_554 1_554 ?
O1 Cs1 C10 83.33(16) . 1_554 ?
O1 Cs1 O502 121.0(3) 1_554 . ?
O1 Cs1 O502 76.4(3) . . ?
O11 Cs1 Cs1 44.62(12) 16_545 1_556 ?
O11 Cs1 Cs1 44.29(10) 16_544 1_554 ?
O11 Cs1 Cs1 135.38(12) 16_545 1_554 ?
O11 Cs1 Cs1 135.71(10) 16_544 1_556 ?
O11 Cs1 Cl1 74.44(11) 16_544 16_545 ?
O11 Cs1 Cl1 49.09(10) 16_545 16_545 ?
O11 Cs1 O1 166.12(12) 16_545 1_554 ?
O11 Cs1 O1 86.63(15) 16_544 1_554 ?
O11 Cs1 O11 91.09(11) 16_545 16_544 ?
O11 Cs1 C10 115.18(14) 16_545 1_554 ?
O11 Cs1 C10 84.34(15) 16_544 1_554 ?
O11 Cs1 O502 116.6(3) 16_544 . ?
O11 Cs1 O502 72.1(3) 16_545 . ?
C10 Cs1 Cs1 111.49(13) 1_554 1_556 ?
C10 Cs1 Cs1 68.51(13) 1_554 1_554 ?
C10 Cs1 Cl1 67.75(11) 1_554 16_545 ?
O502 Cs1 Cs1 122.0(3) . 1_554 ?
O502 Cs1 Cs1 58.0(3) . 1_556 ?
O502 Cs1 Cl1 120.9(3) . 16_545 ?
O502 Cs1 C10 158.4(3) . 1_554 ?
C12 Cl1 Cs1 105.8(3) . 12_554 ?
Cs1 O1 Cs1 90.75(10) . 1_556 ?
C1 O1 Cs1 140.8(5) . . ?
C1 O1 Cs1 126.3(5) . 1_556 ?
Cs1 O11 Cs1 91.09(11) 12_554 12 ?
C11 O11 Cs1 139.5(5) . 12_554 ?
C11 O11 Cs1 123.0(5) . 12 ?
C3 N2 N1 104.9(5) . . ?
N2 N1 C5 118.0(5) . . ?
C1 N1 N2 113.1(5) . . ?
C1 N1 C5 128.9(5) . . ?
O1 C1 N1 124.2(5) . . ?
O1 C1 C2 132.1(6) . . ?
N1 C1 C2 103.6(5) . . ?
N2 C3 C2 113.1(6) . . ?
N2 C3 C4 120.0(7) . . ?
C2 C3 C4 126.8(7) . . ?
C6 C5 N1 118.6(6) . . ?
C10 C5 N1 121.8(6) . . ?
C10 C5 C6 119.6(7) . . ?
C3 C2 C1 105.2(5) . . ?
C11 C2 C1 126.1(6) . . ?
C11 C2 C3 128.6(6) . . ?
C5 C6 H6 120.0 . . ?
C7 C6 C5 120.0(8) . . ?
C7 C6 H6 120.0 . . ?
C6 C7 H7 119.1 . . ?
C6 C7 C8 121.8(9) . . ?
C8 C7 H7 119.1 . . ?
O11 C11 C2 123.6(6) . . ?
O11 C11 C12 120.2(6) . . ?
C2 C11 C12 116.2(5) . . ?
C7 C8 H8 120.9 . . ?
C7 C8 C9 118.1(7) . . ?
C9 C8 H8 120.9 . . ?
Cs1 C10 H10 66.0 1_556 . ?
C5 C10 Cs1 100.6(4) . 1_556 ?
C5 C10 H10 120.1 . . ?
C5 C10 C9 119.8(7) . . ?
C9 C10 Cs1 102.9(5) . 1_556 ?
C9 C10 H10 120.1 . . ?
C8 C9 H9 119.7 . . ?
C10 C9 C8 120.6(8) . . ?
C10 C9 H9 119.7 . . ?
O502 C50 O503 121.1(14) . . ?
O502 C50 O501 124.4(15) . . ?
O501 C50 O503 114.4(13) . . ?
C50 O502 Cs1 157.1(16) . . ?
C3 C4 H4A 109.5 . . ?
C3 C4 H4B 109.5 . . ?
C3 C4 H4C 109.5 . . ?
H4A C4 H4B 109.5 . . ?
H4A C4 H4C 109.5 . . ?
H4B C4 H4C 109.5 . . ?
Cl1 C12 H12A 109.0 . . ?
Cl1 C12 H12B 109.0 . . ?
C11 C12 Cl1 112.8(5) . . ?
C11 C12 H12A 109.0 . . ?
C11 C12 H12B 109.0 . . ?
H12A C12 H12B 107.8 . . ?

loop_
_geom_bond_atom_site_label_1
_geom_bond_atom_site_label_2
_geom_bond_distance
_geom_bond_site_symmetry_2
_geom_bond_publ_flag
Cs1 Cs1 4.40931(11) 1_554 ?
Cs1 Cs1 4.40929(9) 1_556 ?
Cs1 Cl1 3.718(2) 16_545 ?
Cs1 O1 3.064(5) . ?
Cs1 O1 3.131(5) 1_554 ?
Cs1 O11 3.098(6) 16_544 ?
Cs1 O11 3.079(6) 16_545 ?
Cs1 C10 3.643(7) 1_554 ?
Cs1 O502 3.148(12) . ?
Cl1 C12 1.766(7) . ?
O1 C1 1.248(7) . ?
O11 C11 1.249(7) . ?
N2 N1 1.401(7) . ?
N2 C3 1.298(9) . ?
N1 C1 1.383(8) . ?
N1 C5 1.420(8) . ?
C1 C2 1.439(8) . ?
C3 C2 1.427(9) . ?
C3 C4 1.494(9) . ?
C5 C6 1.384(11) . ?
C5 C10 1.381(10) . ?
C2 C11 1.413(9) . ?
C6 H6 0.9300 . ?
C6 C7 1.358(12) . ?
C7 H7 0.9300 . ?
C7 C8 1.380(13) . ?
C11 C12 1.517(10) . ?
C8 H8 0.9300 . ?
C8 C9 1.387(12) . ?
C10 H10 0.9300 . ?
C10 C9 1.384(10) . ?
C9 H9 0.9300 . ?
C50 O502 1.178(13) . ?
C50 O503 1.568(18) . ?
C50 O501 1.47(2) . ?
C4 H4A 0.9600 . ?
C4 H4B 0.9600 . ?
C4 H4C 0.9600 . ?
C12 H12A 0.9700 . ?
C12 H12B 0.9700 . ?

loop_
_geom_torsion_atom_site_label_1
_geom_torsion_atom_site_label_2
_geom_torsion_atom_site_label_3
_geom_torsion_atom_site_label_4
_geom_torsion
_geom_torsion_site_symmetry_1
_geom_torsion_site_symmetry_2
_geom_torsion_site_symmetry_3
_geom_torsion_site_symmetry_4
_geom_torsion_publ_flag
Cs1 Cl1 C12 C11 23.3(6) 12_554 . . . ?
Cs1 O1 C1 N1 -107.0(8) . . . . ?
Cs1 O1 C1 N1 51.0(9) 1_556 . . . ?
Cs1 O1 C1 C2 -124.4(7) 1_556 . . . ?
Cs1 O1 C1 C2 77.5(10) . . . . ?
Cs1 O11 C11 C2 -76.3(8) 12 . . . ?
Cs1 O11 C11 C2 140.9(6) 12_554 . . . ?
Cs1 O11 C11 C12 -37.4(11) 12_554 . . . ?
Cs1 O11 C11 C12 105.4(7) 12 . . . ?
Cs1 C10 C9 C8 -112.1(7) 1_556 . . . ?
O1 C1 C2 C3 176.4(8) . . . . ?
O1 C1 C2 C11 -4.7(13) . . . . ?
O11 C11 C12 Cl1 -3.0(10) . . . . ?
N2 N1 C1 O1 -177.5(7) . . . . ?
N2 N1 C1 C2 -0.9(7) . . . . ?
N2 N1 C5 C6 22.6(10) . . . . ?
N2 N1 C5 C10 -156.2(6) . . . . ?
N2 C3 C2 C1 0.6(8) . . . . ?
N2 C3 C2 C11 -178.3(7) . . . . ?
N1 N2 C3 C2 -1.1(8) . . . . ?
N1 N2 C3 C4 -179.8(8) . . . . ?
N1 C1 C2 C3 0.2(7) . . . . ?
N1 C1 C2 C11 179.2(6) . . . . ?
N1 C5 C6 C7 -178.6(7) . . . . ?
N1 C5 C10 Cs1 -69.6(7) . . . 1_556 ?
N1 C5 C10 C9 178.7(6) . . . . ?
C1 N1 C5 C6 -159.0(7) . . . . ?
C1 N1 C5 C10 22.2(11) . . . . ?
C1 C2 C11 O11 175.0(7) . . . . ?
C1 C2 C11 C12 -6.6(11) . . . . ?
C3 N2 N1 C1 1.3(8) . . . . ?
C3 N2 N1 C5 180.0(6) . . . . ?
C3 C2 C11 O11 -6.3(12) . . . . ?
C3 C2 C11 C12 172.1(7) . . . . ?
C5 N1 C1 O1 4.1(12) . . . . ?
C5 N1 C1 C2 -179.4(6) . . . . ?
C5 C6 C7 C8 1.3(14) . . . . ?
C5 C10 C9 C8 -1.7(11) . . . . ?
C2 C11 C12 Cl1 178.6(5) . . . . ?
C6 C5 C10 Cs1 111.6(6) . . . 1_556 ?
C6 C5 C10 C9 -0.1(11) . . . . ?
C6 C7 C8 C9 -3.0(13) . . . . ?
C7 C8 C9 C10 3.1(12) . . . . ?
C10 C5 C6 C7 0.3(12) . . . . ?
C4 C3 C2 C1 179.1(9) . . . . ?
C4 C3 C2 C11 0.2(13) . . . . ?
O503 C50 O502 Cs1 74(3) . . . . ?
O501 C50 O502 Cs1 -111(3) . . . . ?
